data_1519264
loop_
_publ_author_name
'Coles, Simon J.'
'Hursthouse, Michael B.'
'Mayer, Thomas A.'
'Threlfall, Terry L.'

_publ_section_title
;
 2-(4-Amino-benzenesulfonylamino)-3H-thiazol-1-ylium and pyridine solvate
;
_journal_name_full 'Crystal Structure Report Archive'
_journal_page_first 184
_journal_year 2000
_chemical_formula_sum 'C14 H14 N4 O2 S2'
_chemical_formula_weight 334.41
_space_group_IT_number 76
_symmetry_cell_setting tetragonal
_symmetry_space_group_name_Hall 'P 4w'
_symmetry_space_group_name_H-M 'P 41'
_atom_sites_solution_hydrogens geom
_atom_sites_solution_primary direct
_atom_sites_solution_secondary difmap
_cell_angle_alpha 90.00
_cell_angle_beta 90.00
_cell_angle_gamma 90.00
_cell_formula_units_Z 4
_cell_length_a 8.6514(12)
_cell_length_b 8.6514(12)
_cell_length_c 20.538(4)
_cell_measurement_temperature 150(2)
_cell_measurement_theta_max 27.44
_cell_measurement_theta_min 3.08
_cell_volume 1537.2(4)
_computing_cell_refinement 'DENZO & COLLECT'
_computing_data_collection 'DENZO (Otwinowski & Minor, 1997) & COLLECT (Hooft, 1998)'
_computing_data_reduction 'DENZO & COLLECT'
_computing_structure_refinement 'SHELXL-97 (Sheldrick, 1997)'
_computing_structure_solution 'SHELXS-97 (Sheldrick, 1997)'
_diffrn_ambient_temperature 150(2)
_diffrn_detector_area_resol_mean 9.091
_diffrn_measured_fraction_theta_full 0.971
_diffrn_measured_fraction_theta_max 0.971
_diffrn_measurement_device_type 'Nonius KappaCCD'
_diffrn_measurement_method '\f and \w scans'
_diffrn_radiation_monochromator graphite
_diffrn_radiation_source 'Nonius FR591 rotating anode'
_diffrn_radiation_type MoK\a
_diffrn_radiation_wavelength 0.71073
_diffrn_reflns_av_R_equivalents 0.0237
_diffrn_reflns_av_sigmaI/netI 0.0422
_diffrn_reflns_limit_h_max 11
_diffrn_reflns_limit_h_min -10
_diffrn_reflns_limit_k_max 11
_diffrn_reflns_limit_k_min -10
_diffrn_reflns_limit_l_max 20
_diffrn_reflns_limit_l_min -24
_diffrn_reflns_number 4770
_diffrn_reflns_theta_full 27.44
_diffrn_reflns_theta_max 27.44
_diffrn_reflns_theta_min 3.08
_exptl_absorpt_coefficient_mu 0.358
_exptl_absorpt_correction_T_max 0.898
_exptl_absorpt_correction_T_min 0.867
_exptl_absorpt_correction_type multi-scan
_exptl_crystal_colour colourless
_exptl_crystal_density_diffrn 1.445
_exptl_crystal_density_method 'not measured'
_exptl_crystal_description block
_exptl_crystal_F_000 696
_exptl_crystal_size_max 0.4
_exptl_crystal_size_mid 0.4
_exptl_crystal_size_min 0.3
_refine_diff_density_max 0.159
_refine_diff_density_min -0.305
_refine_diff_density_rms 0.044
_refine_ls_abs_structure_details 'Flack H D (1983), Acta Cryst. A39, 876-881'
_refine_ls_abs_structure_Flack 0.02(6)
_refine_ls_extinction_method none
_refine_ls_goodness_of_fit_ref 1.038
_refine_ls_hydrogen_treatment mixed
_refine_ls_matrix_type full
_refine_ls_number_parameters 255
_refine_ls_number_reflns 2955
_refine_ls_number_restraints 1
_refine_ls_restrained_S_all 1.038
_refine_ls_R_factor_all 0.0353
_refine_ls_R_factor_gt 0.0310
_refine_ls_shift/su_max 0.000
_refine_ls_shift/su_mean 0.000
_refine_ls_structure_factor_coef Fsqd
_refine_ls_weighting_details 'calc w=1/[\s^2^(Fo^2^)+(0.0227P)^2^+0.6001P] where P=(Fo^2^+2Fc^2^)/3'
_refine_ls_weighting_scheme calc
_refine_ls_wR_factor_gt 0.0714
_refine_ls_wR_factor_ref 0.0747
_reflns_number_gt 2791
_reflns_number_total 2955
_reflns_threshold_expression >2sigma(I)
_cod_data_source_file eCrystal-184.cif
_cod_data_source_block 00tam017
_cod_depositor_comments
;
Citation :
Coles, Simon J. and Hursthouse, Michael B. and Mayer, Thomas A. and 
Threlfall, Terry L (2000) 
University of Southampton, Crystal Structure Report Archive. 
(doi:10.5258/ecrystals/184)

More at:
http://ecrystals.chem.soton.ac.uk/184/
;
_cod_original_sg_symbol_H-M P41
_cod_database_code 1519264

loop_
_symmetry_equiv_pos_as_xyz
'x, y, z'
'-x, -y, z+1/2'
'-y, x, z+1/4'
'y, -x, z+3/4'

loop_
_atom_site_label
_atom_site_type_symbol
_atom_site_fract_x
_atom_site_fract_y
_atom_site_fract_z
_atom_site_U_iso_or_equiv
_atom_site_adp_type
_atom_site_occupancy
_atom_site_symmetry_multiplicity
_atom_site_calc_flag
_atom_site_refinement_flags
_atom_site_disorder_assembly
_atom_site_disorder_group
H15 H 0.848(3) 1.220(3) 0.7041(14) 0.024(6) Uiso 1 1 d . . .
H12 H 1.064(3) 1.285(3) 0.9124(14) 0.027(7) Uiso 1 1 d . . .
H13 H 0.986(4) 1.031(4) 0.8780(19) 0.058(10) Uiso 1 1 d . . .
H16 H 0.920(3) 1.469(3) 0.7393(14) 0.039(8) Uiso 1 1 d . . .
H10 H 1.019(3) 1.630(4) 0.8238(15) 0.037(8) Uiso 1 1 d . . .
H11 H 1.068(4) 1.558(4) 0.8966(18) 0.046(9) Uiso 1 1 d . . .
H19 H 0.273(4) 1.149(4) 0.7865(16) 0.052(9) Uiso 1 1 d . . .
H21 H 1.544(4) 1.309(4) 0.6103(19) 0.052(9) Uiso 1 1 d . . .
H24 H 1.358(5) 1.667(5) 0.755(3) 0.095(14) Uiso 1 1 d . . .
H25 H 1.607(5) 1.650(5) 0.724(2) 0.089(14) Uiso 1 1 d . . .
H17 H 0.495(4) 0.792(4) 0.8745(18) 0.054(10) Uiso 1 1 d . . .
H18 H 0.260(4) 0.932(4) 0.8700(17) 0.053(10) Uiso 1 1 d . . .
H23 H 1.179(5) 1.487(5) 0.707(2) 0.083(13) Uiso 1 1 d . . .
H22 H 1.292(4) 1.310(4) 0.6288(17) 0.059(10) Uiso 1 1 d . . .
S11 S 0.86231(5) 0.92224(6) 0.76019(3) 0.02109(12) Uani 1 1 d . . .
S12 S 0.52928(6) 1.08826(7) 0.76428(3) 0.03150(14) Uani 1 1 d . . .
O11 O 0.99233(17) 0.81976(17) 0.76787(9) 0.0296(3) Uani 1 1 d . . .
C13 C 0.9782(2) 1.1262(2) 0.84837(11) 0.0228(4) Uani 1 1 d . . .
O12 O 0.80164(18) 0.93650(18) 0.69477(8) 0.0266(3) Uani 1 1 d . . .
C15 C 0.8937(2) 1.2360(3) 0.74613(11) 0.0232(4) Uani 1 1 d . . .
N13 N 0.4811(2) 0.8828(2) 0.84948(10) 0.0297(4) Uani 1 1 d . . .
N21 N 1.6037(2) 1.4890(2) 0.66321(11) 0.0339(5) Uani 1 1 d . . .
C12 C 1.0225(3) 1.2706(3) 0.86942(11) 0.0246(4) Uani 1 1 d . . .
N11 N 1.0498(3) 1.5449(2) 0.84885(12) 0.0363(5) Uani 1 1 d . . .
C18 C 0.3438(3) 0.9631(3) 0.84414(13) 0.0356(6) Uani 1 1 d . . .
C14 C 0.9158(2) 1.1078(2) 0.78616(11) 0.0206(4) Uani 1 1 d . . .
C16 C 0.9362(2) 1.3803(2) 0.76784(12) 0.0259(5) Uani 1 1 d . . .
C17 C 0.5950(2) 0.9317(3) 0.81002(11) 0.0238(4) Uani 1 1 d . . .
C11 C 1.0027(3) 1.4012(2) 0.82934(12) 0.0248(5) Uani 1 1 d . . .
N12 N 0.7324(2) 0.8626(2) 0.80989(10) 0.0242(4) Uani 1 1 d . . .
C19 C 0.3495(3) 1.0782(3) 0.80114(14) 0.0372(6) Uani 1 1 d . . .
C21 C 1.5075(4) 1.3864(3) 0.63807(15) 0.0424(7) Uani 1 1 d . . .
C23 C 1.2955(4) 1.4878(5) 0.69594(19) 0.0597(10) Uani 1 1 d . . .
C25 C 1.5464(4) 1.5904(4) 0.70528(19) 0.0555(9) Uani 1 1 d . . .
C22 C 1.3534(4) 1.3818(4) 0.6530(2) 0.0536(8) Uani 1 1 d . . .
C24 C 1.3931(4) 1.5951(5) 0.7231(2) 0.0641(10) Uani 1 1 d . . .

loop_
_atom_site_aniso_label
_atom_site_aniso_U_11
_atom_site_aniso_U_22
_atom_site_aniso_U_33
_atom_site_aniso_U_23
_atom_site_aniso_U_13
_atom_site_aniso_U_12
S11 0.0192(2) 0.0208(2) 0.0233(2) -0.0003(2) 0.0017(2) -0.00095(17)
S12 0.0231(3) 0.0394(3) 0.0320(3) 0.0099(3) 0.0058(2) 0.0040(2)
O11 0.0235(7) 0.0261(7) 0.0391(10) -0.0005(7) 0.0038(7) 0.0048(6)
C13 0.0202(10) 0.0243(10) 0.0238(12) 0.0021(8) 0.0018(8) 0.0031(8)
O12 0.0255(8) 0.0320(9) 0.0223(8) -0.0011(6) 0.0018(6) -0.0034(6)
C15 0.0211(10) 0.0263(11) 0.0221(12) 0.0029(8) 0.0001(8) -0.0014(8)
N13 0.0251(10) 0.0351(11) 0.0290(11) 0.0019(9) 0.0080(8) -0.0030(8)
N21 0.0321(11) 0.0329(11) 0.0369(13) -0.0072(9) 0.0035(9) -0.0029(8)
C12 0.0277(11) 0.0247(11) 0.0214(12) -0.0021(8) -0.0003(9) -0.0005(8)
N11 0.0554(14) 0.0210(10) 0.0325(13) -0.0043(9) 0.0002(10) -0.0033(9)
C18 0.0245(11) 0.0467(15) 0.0354(15) 0.0038(11) 0.0067(10) -0.0024(11)
C14 0.0168(9) 0.0229(10) 0.0222(11) 0.0025(8) 0.0027(7) -0.0001(8)
C16 0.0275(10) 0.0227(10) 0.0273(12) 0.0058(9) 0.0018(9) 0.0003(8)
C17 0.0243(11) 0.0268(11) 0.0202(11) -0.0015(8) 0.0014(8) -0.0045(8)
C11 0.0263(11) 0.0217(10) 0.0265(12) -0.0012(8) 0.0054(9) -0.0005(8)
N12 0.0240(9) 0.0228(9) 0.0256(10) 0.0008(7) 0.0028(7) -0.0024(7)
C19 0.0235(12) 0.0507(16) 0.0374(15) 0.0047(12) 0.0056(10) 0.0057(11)
C21 0.0498(16) 0.0305(14) 0.0469(18) -0.0122(12) -0.0077(13) -0.0015(12)
C23 0.0322(15) 0.079(3) 0.068(2) 0.0118(19) 0.0085(14) -0.0138(15)
C25 0.0385(16) 0.063(2) 0.065(2) -0.0364(17) 0.0050(15) -0.0100(14)
C22 0.0463(17) 0.0417(17) 0.073(2) 0.0014(15) -0.0163(16) -0.0145(14)
C24 0.0430(18) 0.089(3) 0.060(2) -0.036(2) 0.0155(15) -0.0071(17)

loop_
_atom_type_symbol
_atom_type_description
_atom_type_scat_dispersion_real
_atom_type_scat_dispersion_imag
_atom_type_scat_source
C C 0.0033 0.0016 'International Tables Vol C Tables 4.2.6.8 and 6.1.1.4'
H H 0.0000 0.0000 'International Tables Vol C Tables 4.2.6.8 and 6.1.1.4'
N N 0.0061 0.0033 'International Tables Vol C Tables 4.2.6.8 and 6.1.1.4'
O O 0.0106 0.0060 'International Tables Vol C Tables 4.2.6.8 and 6.1.1.4'
S S 0.1246 0.1234 'International Tables Vol C Tables 4.2.6.8 and 6.1.1.4'

loop_
_geom_angle_atom_site_label_1
_geom_angle_atom_site_label_2
_geom_angle_atom_site_label_3
_geom_angle
_geom_angle_site_symmetry_1
_geom_angle_site_symmetry_3
O11 S11 O12 115.91(11) . .
O11 S11 N12 106.23(10) . .
O12 S11 N12 111.35(10) . .
O11 S11 C14 108.90(10) . .
O12 S11 C14 107.45(10) . .
N12 S11 C14 106.61(10) . .
C19 S12 C17 91.04(12) . .
C12 C13 C14 119.9(2) . .
C16 C15 C14 119.6(2) . .
C17 N13 C18 115.1(2) . .
C21 N21 C25 117.6(3) . .
C13 C12 C11 120.7(2) . .
C19 C18 N13 113.4(2) . .
C15 C14 C13 120.2(2) . .
C15 C14 S11 120.85(17) . .
C13 C14 S11 118.98(16) . .
C15 C16 C11 121.3(2) . .
N12 C17 N13 121.0(2) . .
N12 C17 S12 129.74(16) . .
N13 C17 S12 109.30(17) . .
N11 C11 C16 120.3(2) . .
N11 C11 C12 121.4(2) . .
C16 C11 C12 118.3(2) . .
C17 N12 S11 118.87(16) . .
C18 C19 S12 111.1(2) . .
N21 C21 C22 123.1(3) . .
C22 C23 C24 119.4(3) . .
N21 C25 C24 123.5(3) . .
C23 C22 C21 118.8(3) . .
C23 C24 C25 117.7(3) . .

loop_
_geom_bond_atom_site_label_1
_geom_bond_atom_site_label_2
_geom_bond_distance
_geom_bond_site_symmetry_2
S11 O11 1.4409(15) .
S11 O12 1.4478(17) .
S11 N12 1.6036(19) .
S11 C14 1.754(2) .
S12 C19 1.732(3) .
S12 C17 1.743(2) .
C13 C12 1.376(3) .
C13 C14 1.396(3) .
C15 C16 1.376(3) .
C15 C14 1.394(3) .
N13 C17 1.344(3) .
N13 C18 1.380(3) .
N21 C21 1.321(4) .
N21 C25 1.327(4) .
C12 C11 1.409(3) .
N11 C11 1.368(3) .
C18 C19 1.332(4) .
C16 C11 1.400(4) .
C17 N12 1.331(3) .
C21 C22 1.369(5) .
C23 C22 1.368(6) .
C23 C24 1.373(5) .
C25 C24 1.376(5) .
